data_1556189
loop_
_publ_author_name
'Ni, Shengjun'
'Chen, Jie'
'Ma, Shengming'

_publ_section_title
;
 Unexpected regioselectivity switch: organophosphine-triggered reactions
 of cyclopropene-1,1-dicarboxylates with aldehydes.
;
_journal_issue 13
_journal_name_full 'Organic letters'
_journal_page_first 3290
_journal_page_last 3293
_journal_paper_doi 10.1021/ol401324z
_journal_volume 15
_journal_year 2013
_chemical_absolute_configuration ad
_chemical_formula_sum 'C24 H26 O4'
_chemical_formula_weight 378.45
_space_group_IT_number 4
_space_group_name_Hall 'P 2yb'
_space_group_name_H-M_alt 'P 1 21 1'
_symmetry_cell_setting monoclinic
_symmetry_space_group_name_H-M 'P 1 21 1'
_atom_sites_solution_hydrogens geom
_atom_sites_solution_primary direct
_atom_sites_solution_secondary difmap
_audit_creation_method SHELXL-97
_cell_angle_alpha 90.00
_cell_angle_beta 90.262(2)
_cell_angle_gamma 90.00
_cell_formula_units_Z 2
_cell_length_a 6.2434(5)
_cell_length_b 8.0127(7)
_cell_length_c 21.1301(18)
_cell_measurement_reflns_used 1856
_cell_measurement_temperature 293(2)
_cell_measurement_theta_max 45.803
_cell_measurement_theta_min 5.084
_cell_volume 1057.05(15)
_computing_cell_refinement 'Bruker SMART'
_computing_data_collection 'Bruker SMART'
_computing_data_reduction 'Bruker SHELXTL'
_computing_molecular_graphics 'Bruker SHELXTL'
_computing_publication_material 'Bruker SHELXTL'
_computing_structure_refinement 'SHELXL-97 (Sheldrick, 1997)'
_computing_structure_solution 'SHELXS-97 (Sheldrick, 1990)'
_diffrn_ambient_temperature 293(2)
_diffrn_measured_fraction_theta_full 0.999
_diffrn_measured_fraction_theta_max 0.999
_diffrn_measurement_device_type 'CCD area detector'
_diffrn_measurement_method 'phi and omega scans'
_diffrn_radiation_monochromator graphite
_diffrn_radiation_source 'fine-focus sealed tube'
_diffrn_radiation_type MoK\a
_diffrn_radiation_wavelength 0.71073
_diffrn_reflns_av_R_equivalents 0.0195
_diffrn_reflns_av_sigmaI/netI 0.0354
_diffrn_reflns_limit_h_max 6
_diffrn_reflns_limit_h_min -7
_diffrn_reflns_limit_k_max 9
_diffrn_reflns_limit_k_min -9
_diffrn_reflns_limit_l_max 26
_diffrn_reflns_limit_l_min -23
_diffrn_reflns_number 6377
_diffrn_reflns_theta_full 26.00
_diffrn_reflns_theta_max 26.00
_diffrn_reflns_theta_min 1.93
_exptl_absorpt_coefficient_mu 0.080
_exptl_absorpt_correction_T_max 1.00000
_exptl_absorpt_correction_T_min 0.36519
_exptl_absorpt_correction_type empirical
_exptl_absorpt_process_details sadabs
_exptl_crystal_colour green
_exptl_crystal_density_diffrn 1.189
_exptl_crystal_density_method 'not measured'
_exptl_crystal_description prismatic
_exptl_crystal_F_000 404
_exptl_crystal_size_max 0.318
_exptl_crystal_size_mid 0.237
_exptl_crystal_size_min 0.169
_refine_diff_density_max 0.186
_refine_diff_density_min -0.144
_refine_diff_density_rms 0.029
_refine_ls_abs_structure_details 'Flack H D (1983), Acta Cryst. A39, 876-881'
_refine_ls_abs_structure_Flack -0.7(13)
_refine_ls_extinction_method none
_refine_ls_goodness_of_fit_ref 1.029
_refine_ls_hydrogen_treatment constr
_refine_ls_matrix_type full
_refine_ls_number_parameters 256
_refine_ls_number_reflns 4106
_refine_ls_number_restraints 1
_refine_ls_restrained_S_all 1.029
_refine_ls_R_factor_all 0.0593
_refine_ls_R_factor_gt 0.0472
_refine_ls_shift/su_max 0.000
_refine_ls_shift/su_mean 0.000
_refine_ls_structure_factor_coef Fsqd
_refine_ls_weighting_details 'calc w=1/[\s^2^(Fo^2^)+(0.0694P)^2^+0.0441P] where P=(Fo^2^+2Fc^2^)/3'
_refine_ls_weighting_scheme calc
_refine_ls_wR_factor_gt 0.1223
_refine_ls_wR_factor_ref 0.1310
_reflns_number_gt 3264
_reflns_number_total 4106
_reflns_threshold_expression >2sigma(I)
_cod_data_source_file ol401324z_si_002.cif
_cod_data_source_block cd211519
_cod_depositor_comments
;
The following automatic conversions were performed:

data item '_symmetry_cell_setting' value 'Monoclinic' was changed to
'monoclinic' in accordance with the
/home/saulius/struct/COD-crude-data/automatic-downloads/DataCite-retrospective/ACS/depositions/lib/dictionaries/cif_core.dic
dictionary named 'cif_core.dic' version 2.4.2 last updated on
2011-04-26.

Automatic conversion script
Id: cif_fix_values 6909 2019-04-08 15:41:33Z antanas 
;
_cod_original_sg_symbol_H-M P2(1)
_cod_database_code 1556189

loop_
_symmetry_equiv_pos_as_xyz
'x, y, z'
'-x, y+1/2, -z'

loop_
_atom_site_label
_atom_site_type_symbol
_atom_site_fract_x
_atom_site_fract_y
_atom_site_fract_z
_atom_site_U_iso_or_equiv
_atom_site_adp_type
_atom_site_occupancy
_atom_site_symmetry_multiplicity
_atom_site_calc_flag
_atom_site_refinement_flags
O1 O 0.0935(3) 0.7074(2) 0.39682(9) 0.0836(5) Uani 1 1 d .
O2 O 0.1590(3) 0.4397(2) 0.41485(8) 0.0902(6) Uani 1 1 d .
O3 O 0.3609(3) 0.3337(3) 0.25037(9) 0.0932(6) Uani 1 1 d .
O4 O 0.0379(3) 0.3909(2) 0.28738(8) 0.0777(5) Uani 1 1 d .
C1 C 0.3152(3) 0.5551(3) 0.32553(9) 0.0571(5) Uani 1 1 d .
C2 C 0.4840(4) 0.6551(3) 0.31340(9) 0.0572(5) Uani 1 1 d .
C3 C 0.6024(4) 0.6413(3) 0.25416(10) 0.0616(6) Uani 1 1 d .
H3 H 0.5412 0.5769 0.2222 0.074 Uiso 1 1 calc R
C4 C 0.7904(4) 0.7128(3) 0.24178(10) 0.0618(5) Uani 1 1 d .
H4 H 0.8531 0.7755 0.2739 0.074 Uiso 1 1 calc R
C5 C 0.9062(3) 0.7012(3) 0.18219(10) 0.0588(5) Uani 1 1 d .
C6 C 0.8299(4) 0.6150(3) 0.12990(11) 0.0759(7) Uani 1 1 d .
H6 H 0.7003 0.5584 0.1329 0.091 Uiso 1 1 calc R
C7 C 0.9404(4) 0.6107(3) 0.07364(11) 0.0738(7) Uani 1 1 d .
H7 H 0.8822 0.5526 0.0396 0.089 Uiso 1 1 calc R
C8 C 1.1356(3) 0.6903(3) 0.06636(9) 0.0530(5) Uani 1 1 d .
C9 C 1.2141(4) 0.7738(3) 0.11922(10) 0.0662(6) Uani 1 1 d .
H9 H 1.3460 0.8273 0.1167 0.079 Uiso 1 1 calc R
C10 C 1.1028(4) 0.7798(3) 0.17521(10) 0.0679(6) Uani 1 1 d .
H10 H 1.1608 0.8380 0.2093 0.081 Uiso 1 1 calc R
C11 C 1.2503(3) 0.6878(2) 0.00476(9) 0.0535(5) Uani 1 1 d .
C12 C 1.1730(4) 0.6009(3) -0.04675(10) 0.0695(6) Uani 1 1 d .
H12 H 1.0451 0.5422 -0.0431 0.083 Uiso 1 1 calc R
C13 C 1.2809(5) 0.5987(4) -0.10385(11) 0.0785(7) Uani 1 1 d .
H13 H 1.2253 0.5386 -0.1378 0.094 Uiso 1 1 calc R
C14 C 1.4686(5) 0.6844(4) -0.11062(11) 0.0766(7) Uani 1 1 d .
H14 H 1.5409 0.6836 -0.1490 0.092 Uiso 1 1 calc R
C15 C 1.5482(5) 0.7710(4) -0.06021(12) 0.0819(8) Uani 1 1 d .
H15 H 1.6763 0.8292 -0.0643 0.098 Uiso 1 1 calc R
C16 C 1.4418(4) 0.7735(3) -0.00363(12) 0.0740(7) Uani 1 1 d .
H16 H 1.4992 0.8339 0.0300 0.089 Uiso 1 1 calc R
C17 C 0.1777(4) 0.5795(3) 0.38219(10) 0.0623(5) Uani 1 1 d .
C18 C 0.0072(7) 0.4407(5) 0.46570(15) 0.1227(13) Uani 1 1 d .
H18A H 0.0519 0.5196 0.4973 0.184 Uiso 1 1 calc R
H18B H -0.0007 0.3314 0.4842 0.184 Uiso 1 1 calc R
H18C H -0.1313 0.4719 0.4496 0.184 Uiso 1 1 calc R
C19 C 0.2475(4) 0.4154(3) 0.28322(10) 0.0618(5) Uani 1 1 d .
C20 C -0.0503(5) 0.2617(4) 0.24822(15) 0.1010(10) Uani 1 1 d .
H20A H -0.0011 0.2758 0.2056 0.152 Uiso 1 1 calc R
H20B H -0.2038 0.2680 0.2490 0.152 Uiso 1 1 calc R
H20C H -0.0050 0.1549 0.2639 0.152 Uiso 1 1 calc R
C21 C 0.5540(4) 0.7888(3) 0.35962(10) 0.0625(5) Uani 1 1 d .
H21A H 0.7088 0.7852 0.3638 0.075 Uiso 1 1 calc R
H21B H 0.4936 0.7642 0.4008 0.075 Uiso 1 1 calc R
C22 C 0.4874(5) 0.9650(3) 0.34018(12) 0.0797(7) Uani 1 1 d .
H22A H 0.3322 0.9718 0.3396 0.096 Uiso 1 1 calc R
H22B H 0.5377 0.9867 0.2976 0.096 Uiso 1 1 calc R
C23 C 0.5769(6) 1.1004(4) 0.38518(13) 0.0963(9) Uani 1 1 d .
H23A H 0.7308 1.0863 0.3889 0.116 Uiso 1 1 calc R
H23B H 0.5505 1.2093 0.3667 0.116 Uiso 1 1 calc R
C24 C 0.4829(8) 1.0959(5) 0.44879(16) 0.1231(13) Uani 1 1 d .
H24A H 0.3296 1.1002 0.4454 0.185 Uiso 1 1 calc R
H24B H 0.5330 1.1900 0.4728 0.185 Uiso 1 1 calc R
H24C H 0.5248 0.9947 0.4697 0.185 Uiso 1 1 calc R

loop_
_atom_site_aniso_label
_atom_site_aniso_U_11
_atom_site_aniso_U_22
_atom_site_aniso_U_33
_atom_site_aniso_U_23
_atom_site_aniso_U_13
_atom_site_aniso_U_12
O1 0.0814(12) 0.0782(11) 0.0914(12) -0.0122(10) 0.0285(9) 0.0140(10)
O2 0.1167(15) 0.0835(12) 0.0707(10) 0.0121(9) 0.0369(10) 0.0127(11)
O3 0.0859(13) 0.0960(14) 0.0982(13) -0.0378(11) 0.0359(10) -0.0082(11)
O4 0.0600(10) 0.0813(11) 0.0919(11) -0.0166(9) 0.0055(8) 0.0002(8)
C1 0.0551(13) 0.0645(13) 0.0518(11) -0.0017(10) 0.0058(9) 0.0087(10)
C2 0.0568(12) 0.0617(12) 0.0531(11) 0.0046(9) 0.0008(9) 0.0109(10)
C3 0.0603(14) 0.0665(14) 0.0579(12) -0.0003(10) 0.0042(10) 0.0057(11)
C4 0.0615(13) 0.0647(13) 0.0593(11) 0.0008(10) 0.0027(10) 0.0025(11)
C5 0.0546(12) 0.0611(12) 0.0605(11) 0.0046(11) 0.0038(9) 0.0028(11)
C6 0.0641(15) 0.0841(17) 0.0797(15) -0.0086(14) 0.0177(12) -0.0263(13)
C7 0.0664(15) 0.0843(17) 0.0709(14) -0.0161(13) 0.0097(12) -0.0204(13)
C8 0.0501(11) 0.0490(10) 0.0600(11) 0.0040(9) 0.0024(9) 0.0002(9)
C9 0.0496(12) 0.0834(15) 0.0657(13) 0.0017(12) 0.0016(10) -0.0133(11)
C10 0.0592(13) 0.0855(15) 0.0588(12) -0.0050(12) -0.0017(10) -0.0091(12)
C11 0.0541(11) 0.0470(11) 0.0593(11) 0.0058(10) 0.0006(9) 0.0030(9)
C12 0.0713(15) 0.0758(15) 0.0615(12) 0.0046(12) 0.0019(11) -0.0134(12)
C13 0.0964(19) 0.0803(16) 0.0587(13) 0.0017(12) -0.0018(12) -0.0046(15)
C14 0.0950(19) 0.0750(15) 0.0600(13) 0.0142(12) 0.0182(12) 0.0079(15)
C15 0.0773(17) 0.0874(18) 0.0813(17) 0.0010(15) 0.0235(14) -0.0173(14)
C16 0.0707(16) 0.0820(16) 0.0694(13) -0.0100(13) 0.0100(12) -0.0183(12)
C17 0.0594(13) 0.0693(14) 0.0584(12) -0.0050(11) 0.0064(10) 0.0020(11)
C18 0.153(3) 0.123(3) 0.092(2) 0.009(2) 0.064(2) -0.018(2)
C19 0.0642(14) 0.0647(13) 0.0567(11) 0.0011(10) 0.0122(10) 0.0021(10)
C20 0.089(2) 0.100(2) 0.114(2) -0.0258(19) -0.0048(17) -0.0155(16)
C21 0.0589(13) 0.0738(14) 0.0549(11) -0.0019(10) 0.0031(10) 0.0041(11)
C22 0.0940(18) 0.0717(15) 0.0735(14) -0.0018(12) 0.0005(13) 0.0073(14)
C23 0.126(3) 0.0787(18) 0.0839(18) 0.0013(16) 0.0114(17) 0.0000(18)
C24 0.166(4) 0.100(2) 0.103(2) -0.015(2) 0.026(2) 0.006(2)

loop_
_atom_type_symbol
_atom_type_description
_atom_type_scat_dispersion_real
_atom_type_scat_dispersion_imag
_atom_type_scat_source
C C 0.0033 0.0016 'International Tables Vol C Tables 4.2.6.8 and 6.1.1.4'
H H 0.0000 0.0000 'International Tables Vol C Tables 4.2.6.8 and 6.1.1.4'
O O 0.0106 0.0060 'International Tables Vol C Tables 4.2.6.8 and 6.1.1.4'

loop_
_geom_angle_atom_site_label_1
_geom_angle_atom_site_label_2
_geom_angle_atom_site_label_3
_geom_angle
C17 O2 C18 116.5(2)
C19 O4 C20 116.4(2)
C2 C1 C17 121.91(19)
C2 C1 C19 123.42(18)
C17 C1 C19 114.65(19)
C1 C2 C3 121.10(19)
C1 C2 C21 121.44(18)
C3 C2 C21 117.4(2)
C4 C3 C2 125.8(2)
C4 C3 H3 117.1
C2 C3 H3 117.1
C3 C4 C5 125.6(2)
C3 C4 H4 117.2
C5 C4 H4 117.2
C6 C5 C10 116.25(18)
C6 C5 C4 123.42(19)
C10 C5 C4 120.3(2)
C7 C6 C5 121.9(2)
C7 C6 H6 119.0
C5 C6 H6 119.0
C6 C7 C8 121.9(2)
C6 C7 H7 119.0
C8 C7 H7 119.0
C7 C8 C9 116.10(18)
C7 C8 C11 121.21(18)
C9 C8 C11 122.68(18)
C10 C9 C8 122.0(2)
C10 C9 H9 119.0
C8 C9 H9 119.0
C9 C10 C5 121.7(2)
C9 C10 H10 119.1
C5 C10 H10 119.1
C12 C11 C16 116.56(19)
C12 C11 C8 121.96(18)
C16 C11 C8 121.48(19)
C11 C12 C13 121.6(2)
C11 C12 H12 119.2
C13 C12 H12 119.2
C14 C13 C12 120.4(2)
C14 C13 H13 119.8
C12 C13 H13 119.8
C15 C14 C13 118.9(2)
C15 C14 H14 120.5
C13 C14 H14 120.5
C14 C15 C16 120.8(2)
C14 C15 H15 119.6
C16 C15 H15 119.6
C15 C16 C11 121.6(2)
C15 C16 H16 119.2
C11 C16 H16 119.2
O1 C17 O2 123.6(2)
O1 C17 C1 125.2(2)
O2 C17 C1 111.2(2)
O2 C18 H18A 109.5
O2 C18 H18B 109.5
H18A C18 H18B 109.5
O2 C18 H18C 109.5
H18A C18 H18C 109.5
H18B C18 H18C 109.5
O3 C19 O4 123.2(2)
O3 C19 C1 126.5(2)
O4 C19 C1 110.37(18)
O4 C20 H20A 109.5
O4 C20 H20B 109.5
H20A C20 H20B 109.5
O4 C20 H20C 109.5
H20A C20 H20C 109.5
H20B C20 H20C 109.5
C2 C21 C22 113.77(18)
C2 C21 H21A 108.8
C22 C21 H21A 108.8
C2 C21 H21B 108.8
C22 C21 H21B 108.8
H21A C21 H21B 107.7
C21 C22 C23 112.7(2)
C21 C22 H22A 109.1
C23 C22 H22A 109.1
C21 C22 H22B 109.1
C23 C22 H22B 109.1
H22A C22 H22B 107.8
C24 C23 C22 113.6(3)
C24 C23 H23A 108.8
C22 C23 H23A 108.8
C24 C23 H23B 108.8
C22 C23 H23B 108.8
H23A C23 H23B 107.7
C23 C24 H24A 109.5
C23 C24 H24B 109.5
H24A C24 H24B 109.5
C23 C24 H24C 109.5
H24A C24 H24C 109.5
H24B C24 H24C 109.5

loop_
_geom_bond_atom_site_label_1
_geom_bond_atom_site_label_2
_geom_bond_distance
O1 C17 1.193(3)
O2 C17 1.321(3)
O2 C18 1.436(3)
O3 C19 1.190(2)
O4 C19 1.327(3)
O4 C20 1.434(3)
C1 C2 1.349(3)
C1 C17 1.489(3)
C1 C19 1.492(3)
C2 C3 1.461(3)
C2 C21 1.513(3)
C3 C4 1.334(3)
C3 H3 0.9300
C4 C5 1.458(3)
C4 H4 0.9300
C5 C6 1.386(3)
C5 C10 1.388(3)
C6 C7 1.378(3)
C6 H6 0.9300
C7 C8 1.384(3)
C7 H7 0.9300
C8 C9 1.389(3)
C8 C11 1.488(3)
C9 C10 1.376(3)
C9 H9 0.9300
C10 H10 0.9300
C11 C12 1.378(3)
C11 C16 1.391(3)
C12 C13 1.385(3)
C12 H12 0.9300
C13 C14 1.366(4)
C13 H13 0.9300
C14 C15 1.363(4)
C14 H14 0.9300
C15 C16 1.371(3)
C15 H15 0.9300
C16 H16 0.9300
C18 H18A 0.9600
C18 H18B 0.9600
C18 H18C 0.9600
C20 H20A 0.9600
C20 H20B 0.9600
C20 H20C 0.9600
C21 C22 1.527(4)
C21 H21A 0.9700
C21 H21B 0.9700
C22 C23 1.546(4)
C22 H22A 0.9700
C22 H22B 0.9700
C23 C24 1.470(4)
C23 H23A 0.9700
C23 H23B 0.9700
C24 H24A 0.9600
C24 H24B 0.9600
C24 H24C 0.9600

loop_
_geom_torsion_atom_site_label_1
_geom_torsion_atom_site_label_2
_geom_torsion_atom_site_label_3
_geom_torsion_atom_site_label_4
_geom_torsion
C17 C1 C2 C3 -173.1(2)
C19 C1 C2 C3 5.3(3)
C17 C1 C2 C21 5.1(3)
C19 C1 C2 C21 -176.4(2)
C1 C2 C3 C4 -168.1(2)
C21 C2 C3 C4 13.6(3)
C2 C3 C4 C5 -178.8(2)
C3 C4 C5 C6 1.4(4)
C3 C4 C5 C10 -179.2(2)
C10 C5 C6 C7 -1.5(4)
C4 C5 C6 C7 178.0(3)
C5 C6 C7 C8 0.9(4)
C6 C7 C8 C9 0.4(4)
C6 C7 C8 C11 -178.5(2)
C7 C8 C9 C10 -1.2(3)
C11 C8 C9 C10 177.7(2)
C8 C9 C10 C5 0.6(4)
C6 C5 C10 C9 0.7(4)
C4 C5 C10 C9 -178.8(2)
C7 C8 C11 C12 -2.9(3)
C9 C8 C11 C12 178.3(2)
C7 C8 C11 C16 177.2(2)
C9 C8 C11 C16 -1.6(3)
C16 C11 C12 C13 0.1(3)
C8 C11 C12 C13 -179.8(2)
C11 C12 C13 C14 -0.3(4)
C12 C13 C14 C15 0.4(4)
C13 C14 C15 C16 -0.4(4)
C14 C15 C16 C11 0.3(4)
C12 C11 C16 C15 -0.1(4)
C8 C11 C16 C15 179.8(2)
C18 O2 C17 O1 8.0(4)
C18 O2 C17 C1 -171.8(3)
C2 C1 C17 O1 52.7(4)
C19 C1 C17 O1 -125.9(3)
C2 C1 C17 O2 -127.6(2)
C19 C1 C17 O2 53.9(3)
C20 O4 C19 O3 -1.9(3)
C20 O4 C19 C1 178.9(2)
C2 C1 C19 O3 30.4(4)
C17 C1 C19 O3 -151.1(2)
C2 C1 C19 O4 -150.4(2)
C17 C1 C19 O4 28.1(3)
C1 C2 C21 C22 -103.1(3)
C3 C2 C21 C22 75.2(3)
C2 C21 C22 C23 -175.2(2)
C21 C22 C23 C24 -68.2(4)
